data_4326591
loop_
_publ_author_name
'Alexander Hildebrandt'
'Dieter Schaarschmidt'
'Ron Claus'
'Heinrich Lang'

_publ_section_title
;
 Influence of Electron Delocalization in Heterocyclic Core Systems on the
 Electrochemical Communication in 2,5-Di- and 2,3,4,5-Tetraferrocenyl
 Thiophenes, Furans, and Pyrroles
;
_journal_name_full 'Inorganic Chemistry'
_journal_page_first 10623
_journal_page_last 10632
_journal_paper_doi 10.1021/ic200926z
_journal_volume 50
_journal_year 2011
_chemical_formula_moiety 'C45 H36 Fe4 N, 2(C H Cl3)'
_chemical_formula_sum 'C47 H38 Cl6 Fe4 N'
_chemical_formula_weight 1052.88
_chemical_name_systematic
;
 ?
;
_space_group_IT_number 41
_symmetry_cell_setting orthorhombic
_symmetry_space_group_name_Hall 'A 2 -2ab'
_symmetry_space_group_name_H-M 'A b a 2'
_atom_sites_solution_hydrogens geom
_atom_sites_solution_primary direct
_atom_sites_solution_secondary difmap
_audit_creation_method SHELXL-97
_cell_angle_alpha 90.00
_cell_angle_beta 90.00
_cell_angle_gamma 90.00
_cell_formula_units_Z 8
_cell_length_a 17.6554(4)
_cell_length_b 41.9726(9)
_cell_length_c 11.4149(3)
_cell_measurement_reflns_used 12326
_cell_measurement_temperature 110
_cell_measurement_theta_max 28.9425
_cell_measurement_theta_min 2.8723
_cell_volume 8458.9(3)
_computing_cell_refinement
;
CrysAlisPro, Oxford Diffraction Ltd.,
Version 1.171.33.64 (release 22-03-2010 CrysAlis171 .NET)
(compiled Mar 22 2010,13:57:49)
;
_computing_data_collection
;
CrysAlisPro, Oxford Diffraction Ltd.,
Version 1.171.33.64 (release 22-03-2010 CrysAlis171 .NET)
(compiled Mar 22 2010,13:57:49)
;
_computing_data_reduction
;
CrysAlisPro, Oxford Diffraction Ltd.,
Version 1.171.33.64 (release 22-03-2010 CrysAlis171 .NET)
(compiled Mar 22 2010,13:57:49)
;
_computing_structure_refinement 'SHELXL-97 (Sheldrick, 1997)'
_computing_structure_solution 'SHELXS-97 (Sheldrick, 1990)'
_diffrn_ambient_temperature 110
_diffrn_measured_fraction_theta_full 0.997
_diffrn_measured_fraction_theta_max 0.997
_diffrn_measurement_device_type 'Oxford Gemini S'
_diffrn_measurement_method '\w scans'
_diffrn_radiation_monochromator graphite
_diffrn_radiation_source 'fine-focus sealed tube'
_diffrn_radiation_type MoK\a
_diffrn_radiation_wavelength 0.71073
_diffrn_reflns_av_R_equivalents 0.0334
_diffrn_reflns_av_sigmaI/netI 0.0358
_diffrn_reflns_limit_h_max 21
_diffrn_reflns_limit_h_min -21
_diffrn_reflns_limit_k_max 51
_diffrn_reflns_limit_k_min -51
_diffrn_reflns_limit_l_max 14
_diffrn_reflns_limit_l_min -12
_diffrn_reflns_number 17283
_diffrn_reflns_theta_full 26.00
_diffrn_reflns_theta_max 26.00
_diffrn_reflns_theta_min 3.23
_diffrn_standards_decay_% 0
_diffrn_standards_interval_count 50
_diffrn_standards_interval_time 10
_diffrn_standards_number 2
_exptl_absorpt_coefficient_mu 1.760
_exptl_absorpt_correction_T_max 1.00000
_exptl_absorpt_correction_T_min 0.74100
_exptl_absorpt_correction_type multi-scan
_exptl_absorpt_process_details
;    
CrysAlisPro, Oxford Diffraction Ltd.,
Version 1.171.33.64 (release 22-03-2010 CrysAlis171 .NET)
(compiled Mar 22 2010,13:57:49)
empirical absorption correction using spherical harmonics,
 implemented in SCALE3 ABSPACK scaling algorithm.
;
_exptl_crystal_colour red
_exptl_crystal_density_diffrn 1.654
_exptl_crystal_description block
_exptl_crystal_F_000 4264
_exptl_crystal_size_max 0.38
_exptl_crystal_size_mid 0.35
_exptl_crystal_size_min 0.15
_refine_diff_density_max 0.568
_refine_diff_density_min -0.645
_refine_diff_density_rms 0.071
_refine_ls_abs_structure_details 'Flack H D (1983), Acta Cryst. A39, 876-881'
_refine_ls_abs_structure_Flack 0.020(13)
_refine_ls_extinction_method none
_refine_ls_goodness_of_fit_ref 1.030
_refine_ls_hydrogen_treatment constr
_refine_ls_matrix_type full
_refine_ls_number_parameters 523
_refine_ls_number_reflns 6842
_refine_ls_number_restraints 1
_refine_ls_restrained_S_all 1.030
_refine_ls_R_factor_all 0.0347
_refine_ls_R_factor_gt 0.0313
_refine_ls_shift/su_max 0.002
_refine_ls_shift/su_mean 0.000
_refine_ls_structure_factor_coef Fsqd
_refine_ls_weighting_details 'calc w=1/[\s^2^(Fo^2^)+(0.0474P)^2^+0.0000P] where P=(Fo^2^+2Fc^2^)/3'
_refine_ls_weighting_scheme calc
_refine_ls_wR_factor_gt 0.0743
_refine_ls_wR_factor_ref 0.0751
_reflns_number_gt 6261
_reflns_number_total 6842
_reflns_threshold_expression >2sigma(I)
_cod_data_source_file ic200926z_si_001_2.cif
_cod_data_source_block exp_098
_cod_original_sg_symbol_Hall 'A 2 -2ac'
_cod_database_code 4326591

loop_
_symmetry_equiv_pos_as_xyz
'x, y, z'
'-x, -y, z'
'-x+1/2, y+1/2, z'
'x+1/2, -y+1/2, z'
'x, y+1/2, z+1/2'
'-x, -y+1/2, z+1/2'
'-x+1/2, y+1, z+1/2'
'x+1/2, -y+1, z+1/2'

loop_
_atom_site_label
_atom_site_type_symbol
_atom_site_fract_x
_atom_site_fract_y
_atom_site_fract_z
_atom_site_U_iso_or_equiv
_atom_site_adp_type
_atom_site_occupancy
_atom_site_symmetry_multiplicity
_atom_site_calc_flag
_atom_site_refinement_flags
C1 C 0.90821(19) 0.13400(7) 0.2982(3) 0.0124(7) Uani 1 1 d .
C2 C 0.94818(18) 0.10760(7) 0.3384(3) 0.0128(7) Uani 1 1 d .
C3 C 1.02738(19) 0.11454(7) 0.3213(3) 0.0124(7) Uani 1 1 d .
C4 C 1.03138(19) 0.14350(7) 0.2642(3) 0.0111(7) Uani 1 1 d .
C5 C 0.9440(2) 0.18724(8) 0.2041(4) 0.0233(9) Uani 1 1 d .
C6 C 0.8264(2) 0.13968(8) 0.2932(3) 0.0168(8) Uani 1 1 d .
C7 C 0.7746(2) 0.13318(8) 0.3876(4) 0.0229(9) Uani 1 1 d .
H7 H 0.7876 0.1272 0.4634 0.027 Uiso 1 1 calc R
C8 C 0.6984(2) 0.13771(8) 0.3433(5) 0.0293(11) Uani 1 1 d .
H8 H 0.6539 0.1349 0.3856 0.035 Uiso 1 1 calc R
C9 C 0.7036(2) 0.14708(9) 0.2250(4) 0.0296(10) Uani 1 1 d .
H9 H 0.6630 0.1513 0.1754 0.036 Uiso 1 1 calc R
C10 C 0.7815(2) 0.14902(8) 0.1946(4) 0.0222(9) Uani 1 1 d .
H10 H 0.8003 0.1554 0.1221 0.027 Uiso 1 1 calc R
C11 C 0.8200(2) 0.21610(8) 0.3980(4) 0.0228(9) Uani 1 1 d .
H11 H 0.8717 0.2155 0.4128 0.027 Uiso 1 1 calc R
C13 C 0.6919(3) 0.21170(10) 0.4199(5) 0.0384(13) Uani 1 1 d .
H13 H 0.6443 0.2077 0.4518 0.046 Uiso 1 1 calc R
C14 C 0.7075(2) 0.22266(9) 0.3038(4) 0.0314(11) Uani 1 1 d .
H14 H 0.6714 0.2272 0.2468 0.038 Uiso 1 1 calc R
C15 C 0.7855(2) 0.22536(8) 0.2901(4) 0.0233(9) Uani 1 1 d .
H15 H 0.8107 0.2320 0.2228 0.028 Uiso 1 1 calc R
C16 C 0.9194(2) 0.07678(7) 0.3839(3) 0.0130(7) Uani 1 1 d .
C17 C 0.8687(2) 0.06973(8) 0.4768(3) 0.0161(8) Uani 1 1 d .
H17 H 0.8405 0.0847 0.5182 0.019 Uiso 1 1 calc R
C18 C 0.8675(2) 0.03615(8) 0.4969(3) 0.0186(8) Uani 1 1 d .
H18 H 0.8392 0.0256 0.5538 0.022 Uiso 1 1 calc R
C19 C 0.9169(2) 0.02177(8) 0.4154(3) 0.0170(8) Uani 1 1 d .
H19 H 0.9272 0.0001 0.4094 0.020 Uiso 1 1 calc R
C20 C 0.94816(17) 0.04643(7) 0.3436(4) 0.0138(7) Uani 1 1 d .
H20 H 0.9814 0.0434 0.2814 0.017 Uiso 1 1 calc R
C21 C 0.7770(3) 0.06506(10) 0.1896(4) 0.0336(11) Uani 1 1 d .
H21 H 0.7851 0.0851 0.1575 0.040 Uiso 1 1 calc R
C12 C 0.7630(3) 0.20799(9) 0.4777(4) 0.0339(11) Uani 1 1 d .
H12 H 0.7702 0.2014 0.5546 0.041 Uiso 1 1 calc R
C22 C 0.7259(2) 0.05765(9) 0.2809(4) 0.0296(11) Uani 1 1 d .
H22 H 0.6944 0.0720 0.3193 0.036 Uiso 1 1 calc R
C23 C 0.7312(2) 0.02430(8) 0.3040(4) 0.0235(9) Uani 1 1 d .
H23 H 0.7039 0.0131 0.3601 0.028 Uiso 1 1 calc R
C24 C 0.7851(2) 0.01147(9) 0.2269(4) 0.0221(9) Uani 1 1 d .
H24 H 0.7995 -0.0098 0.2234 0.027 Uiso 1 1 calc R
C25 C 0.8139(2) 0.03613(9) 0.1555(4) 0.0259(9) Uani 1 1 d .
H25 H 0.8502 0.0340 0.0970 0.031 Uiso 1 1 calc R
C26 C 1.09648(19) 0.09844(7) 0.3655(3) 0.0112(7) Uani 1 1 d .
C27 C 1.12344(18) 0.06619(8) 0.3548(3) 0.0131(7) Uani 1 1 d .
H27 H 1.0967 0.0494 0.3218 0.016 Uiso 1 1 calc R
C28 C 1.1975(2) 0.06422(9) 0.4028(3) 0.0166(8) Uani 1 1 d .
H28 H 1.2272 0.0460 0.4072 0.020 Uiso 1 1 calc R
C29 C 1.2182(2) 0.09533(8) 0.4432(3) 0.0168(8) Uani 1 1 d .
H29 H 1.2639 0.1009 0.4781 0.020 Uiso 1 1 calc R
C30 C 1.1563(2) 0.11609(8) 0.4204(3) 0.0136(7) Uani 1 1 d .
H30 H 1.1548 0.1377 0.4383 0.016 Uiso 1 1 calc R
C31 C 1.0296(2) 0.08457(10) 0.6320(3) 0.0241(9) Uani 1 1 d .
H31 H 0.9829 0.0929 0.6100 0.029 Uiso 1 1 calc R
C32 C 1.0522(2) 0.05203(9) 0.6250(3) 0.0218(9) Uani 1 1 d .
H32 H 1.0227 0.0354 0.5967 0.026 Uiso 1 1 calc R
C33 C 1.1263(2) 0.04939(10) 0.6679(4) 0.0263(9) Uani 1 1 d .
H33 H 1.1542 0.0307 0.6737 0.032 Uiso 1 1 calc R
C34 C 1.1515(2) 0.08032(10) 0.7010(4) 0.0263(9) Uani 1 1 d .
H34 H 1.1987 0.0854 0.7316 0.032 Uiso 1 1 calc R
C35 C 1.0917(2) 0.10189(10) 0.6790(3) 0.0247(9) Uani 1 1 d .
H35 H 1.0928 0.1237 0.6929 0.030 Uiso 1 1 calc R
C36 C 1.1006(2) 0.15903(8) 0.2206(3) 0.0125(7) Uani 1 1 d .
C37 C 1.1628(2) 0.14151(8) 0.1728(3) 0.0166(8) Uani 1 1 d .
H37 H 1.1641 0.1196 0.1598 0.020 Uiso 1 1 calc R
C38 C 1.2226(2) 0.16349(9) 0.1487(3) 0.0175(8) Uani 1 1 d .
H38 H 1.2699 0.1583 0.1184 0.021 Uiso 1 1 calc R
C39 C 1.1981(2) 0.19408(9) 0.1782(3) 0.0190(8) Uani 1 1 d .
H39 H 1.2262 0.2127 0.1703 0.023 Uiso 1 1 calc R
C40 C 1.1224(2) 0.19197(8) 0.2227(3) 0.0155(8) Uani 1 1 d .
H40 H 1.0928 0.2089 0.2484 0.019 Uiso 1 1 calc R
C41 C 1.0404(3) 0.16982(11) -0.0601(4) 0.0281(10) Uani 1 1 d .
H41 H 0.9916 0.1632 -0.0414 0.034 Uiso 1 1 calc R
C42 C 1.1016(3) 0.14984(10) -0.0926(4) 0.0269(10) Uani 1 1 d .
H42 H 1.1002 0.1277 -0.0981 0.032 Uiso 1 1 calc R
C43 C 1.1651(2) 0.16922(10) -0.1152(4) 0.0264(9) Uani 1 1 d .
H43 H 1.2124 0.1620 -0.1393 0.032 Uiso 1 1 calc R
C44 C 1.1453(3) 0.20160(10) -0.0955(4) 0.0280(10) Uani 1 1 d .
H44 H 1.1769 0.2192 -0.1033 0.034 Uiso 1 1 calc R
C45 C 1.0670(3) 0.20176(10) -0.0611(4) 0.0282(10) Uani 1 1 d .
H45 H 1.0385 0.2197 -0.0427 0.034 Uiso 1 1 calc R
C46 C 1.0199(3) 0.06441(12) -0.0567(4) 0.0407(12) Uani 1 1 d .
H46 H 1.0400 0.0765 -0.1233 0.049 Uiso 1 1 calc R
C47 C 1.0432(2) 0.19975(9) 0.6226(4) 0.0255(9) Uani 1 1 d .
H47 H 1.0631 0.1901 0.6945 0.031 Uiso 1 1 calc R
N1 N 0.95998(16) 0.15521(7) 0.2506(3) 0.0145(6) Uani 1 1 d .
Fe1 Fe 0.75743(3) 0.179234(11) 0.33206(6) 0.01949(12) Uani 1 1 d .
Fe2 Fe 0.83430(3) 0.045721(10) 0.32846(5) 0.01482(11) Uani 1 1 d .
Fe3 Fe 1.12324(3) 0.080172(11) 0.52797(4) 0.01292(11) Uani 1 1 d .
Fe4 Fe 1.12946(3) 0.174942(11) 0.05336(4) 0.01384(12) Uani 1 1 d .
Cl1 Cl 0.95568(7) 0.03705(3) -0.11009(11) 0.0414(3) Uani 1 1 d .
Cl2 Cl 0.97311(10) 0.09162(3) 0.03837(14) 0.0681(5) Uani 1 1 d .
Cl3 Cl 1.09565(9) 0.04657(5) 0.01512(16) 0.0854(6) Uani 1 1 d .
Cl4 Cl 0.99177(6) 0.17083(2) 0.54519(11) 0.0369(3) Uani 1 1 d .
Cl5 Cl 0.98408(7) 0.23197(3) 0.66083(12) 0.0434(3) Uani 1 1 d .
Cl6 Cl 1.11927(6) 0.21350(3) 0.53835(12) 0.0457(3) Uani 1 1 d .

loop_
_atom_site_aniso_label
_atom_site_aniso_U_11
_atom_site_aniso_U_22
_atom_site_aniso_U_33
_atom_site_aniso_U_23
_atom_site_aniso_U_13
_atom_site_aniso_U_12
C1 0.0137(16) 0.0130(16) 0.0104(18) -0.0014(13) 0.0016(15) 0.0009(13)
C2 0.0155(16) 0.0155(15) 0.0073(17) -0.0023(15) -0.0003(16) -0.0025(12)
C3 0.0203(17) 0.0108(14) 0.0062(17) -0.0016(14) -0.0009(16) -0.0002(12)
C4 0.0153(17) 0.0103(16) 0.0077(18) -0.0024(13) 0.0002(15) -0.0005(13)
C5 0.026(2) 0.0144(18) 0.029(2) 0.0136(16) 0.0006(18) 0.0066(16)
C6 0.0128(18) 0.0117(16) 0.026(2) -0.0025(14) -0.0036(16) 0.0019(13)
C7 0.021(2) 0.0090(17) 0.038(3) 0.0012(16) 0.0054(19) 0.0017(14)
C8 0.0086(16) 0.0174(17) 0.062(3) 0.002(2) 0.007(2) -0.0007(14)
C9 0.023(2) 0.017(2) 0.049(3) -0.0045(18) -0.016(2) 0.0036(16)
C10 0.021(2) 0.0181(18) 0.028(2) -0.0002(16) -0.0041(18) 0.0022(15)
C11 0.028(2) 0.0137(18) 0.027(2) -0.0033(16) 0.0002(19) -0.0027(15)
C13 0.031(2) 0.022(2) 0.062(4) -0.002(2) 0.028(3) 0.0076(18)
C14 0.030(2) 0.0154(18) 0.049(3) -0.0007(18) -0.005(2) 0.0083(17)
C15 0.031(2) 0.0104(17) 0.028(2) 0.0011(15) -0.0002(18) 0.0023(16)
C16 0.0122(16) 0.0131(16) 0.0139(19) 0.0000(13) -0.0036(15) -0.0002(13)
C17 0.0171(18) 0.0157(17) 0.0156(19) 0.0019(14) -0.0014(16) 0.0021(14)
C18 0.0178(18) 0.0173(17) 0.021(2) 0.0062(15) -0.0010(17) -0.0022(14)
C19 0.0126(17) 0.0181(18) 0.020(2) 0.0020(15) -0.0055(16) -0.0003(14)
C20 0.0076(14) 0.0160(15) 0.018(2) -0.0024(15) -0.0003(16) -0.0011(12)
C21 0.038(3) 0.023(2) 0.040(3) 0.0095(19) -0.027(2) -0.0087(18)
C12 0.058(3) 0.0129(19) 0.030(3) -0.0005(16) 0.014(2) 0.0009(19)
C22 0.0144(18) 0.020(2) 0.054(3) -0.0025(19) -0.021(2) 0.0022(15)
C23 0.0138(19) 0.0214(18) 0.035(3) -0.0045(16) -0.0031(18) -0.0045(14)
C24 0.023(2) 0.0174(18) 0.026(2) -0.0009(16) -0.0144(19) -0.0023(15)
C25 0.028(2) 0.027(2) 0.022(2) 0.0018(18) -0.0049(19) -0.0122(17)
C26 0.0122(16) 0.0129(16) 0.0085(18) 0.0006(13) -0.0002(14) -0.0011(13)
C27 0.0121(16) 0.0105(16) 0.017(2) -0.0010(14) 0.0014(15) -0.0011(12)
C28 0.0128(17) 0.0227(19) 0.014(2) -0.0007(15) 0.0010(16) 0.0046(15)
C29 0.0136(18) 0.0221(19) 0.015(2) 0.0003(15) -0.0033(16) -0.0002(15)
C30 0.0143(17) 0.0125(17) 0.0139(19) 0.0011(14) -0.0014(16) -0.0024(13)
C31 0.025(2) 0.036(2) 0.012(2) 0.0015(16) 0.0030(18) 0.0091(18)
C32 0.025(2) 0.031(2) 0.009(2) 0.0039(16) 0.0057(17) -0.0104(17)
C33 0.035(2) 0.027(2) 0.016(2) 0.0102(17) 0.000(2) 0.0054(18)
C34 0.026(2) 0.042(3) 0.011(2) 0.0008(17) -0.0063(18) -0.0043(18)
C35 0.037(2) 0.025(2) 0.012(2) -0.0055(16) 0.002(2) 0.0015(18)
C36 0.0176(18) 0.0126(17) 0.0074(18) 0.0010(14) -0.0006(15) -0.0031(14)
C37 0.0193(19) 0.0156(18) 0.015(2) 0.0022(15) -0.0011(17) -0.0006(14)
C38 0.0138(18) 0.0254(19) 0.013(2) 0.0017(15) 0.0016(16) -0.0034(15)
C39 0.023(2) 0.0190(18) 0.015(2) -0.0018(15) 0.0026(17) -0.0069(15)
C40 0.0220(19) 0.0150(18) 0.0096(18) -0.0041(14) -0.0024(17) -0.0028(14)
C41 0.027(2) 0.043(3) 0.014(2) 0.0006(18) -0.0059(19) -0.0016(19)
C42 0.044(3) 0.023(2) 0.014(2) -0.0043(16) -0.002(2) -0.0049(18)
C43 0.037(2) 0.035(2) 0.007(2) 0.0020(16) 0.0064(19) 0.0103(19)
C44 0.040(2) 0.028(2) 0.016(2) 0.0085(17) -0.003(2) -0.0067(18)
C45 0.040(2) 0.031(2) 0.013(2) 0.0004(17) -0.0053(19) 0.0079(19)
C46 0.043(3) 0.053(3) 0.026(3) 0.003(2) -0.003(2) -0.029(2)
C47 0.029(2) 0.027(2) 0.021(2) -0.0007(17) 0.0001(19) 0.0073(17)
N1 0.0161(15) 0.0135(15) 0.0139(16) 0.0033(12) -0.0009(14) 0.0029(11)
Fe1 0.0166(2) 0.0126(2) 0.0293(3) 0.0001(2) 0.0020(3) 0.00243(19)
Fe2 0.0121(2) 0.0135(2) 0.0188(3) 0.0017(2) -0.0024(2) -0.00203(18)
Fe3 0.0141(2) 0.0150(2) 0.0097(3) 0.00145(19) -0.0015(2) 0.00059(18)
Fe4 0.0193(2) 0.0126(2) 0.0096(3) 0.00092(19) 0.0011(2) -0.00193(19)
Cl1 0.0352(6) 0.0470(7) 0.0420(7) -0.0112(5) 0.0045(6) -0.0153(5)
Cl2 0.1183(14) 0.0458(7) 0.0402(8) -0.0126(6) 0.0251(9) -0.0314(8)
Cl3 0.0396(8) 0.1583(18) 0.0584(12) 0.0249(11) -0.0168(8) -0.0188(9)
Cl4 0.0500(6) 0.0270(5) 0.0336(6) -0.0073(5) -0.0057(6) 0.0004(4)
Cl5 0.0476(7) 0.0285(6) 0.0542(8) -0.0120(5) 0.0072(6) 0.0124(5)
Cl6 0.0289(5) 0.0700(8) 0.0382(7) 0.0027(6) 0.0038(6) -0.0053(5)

loop_
_atom_type_symbol
_atom_type_description
_atom_type_scat_dispersion_real
_atom_type_scat_dispersion_imag
_atom_type_scat_source
C C 0.0033 0.0016 'International Tables Vol C Tables 4.2.6.8 and 6.1.1.4'
H H 0.0000 0.0000 'International Tables Vol C Tables 4.2.6.8 and 6.1.1.4'
N N 0.0061 0.0033 'International Tables Vol C Tables 4.2.6.8 and 6.1.1.4'
Fe Fe 0.3463 0.8444 'International Tables Vol C Tables 4.2.6.8 and 6.1.1.4'
Cl Cl 0.1484 0.1585 'International Tables Vol C Tables 4.2.6.8 and 6.1.1.4'

loop_
_geom_angle_atom_site_label_1
_geom_angle_atom_site_label_2
_geom_angle_atom_site_label_3
_geom_angle
N1 C1 C2 107.8(3)
N1 C1 C6 122.0(3)
C2 C1 C6 130.0(3)
C1 C2 C3 106.6(3)
C1 C2 C16 129.5(3)
C3 C2 C16 123.8(3)
C4 C3 C2 106.9(3)
C4 C3 C26 121.3(3)
C2 C3 C26 131.3(3)
N1 C4 C3 108.9(3)
N1 C4 C36 124.7(3)
C3 C4 C36 126.3(3)
C10 C6 C7 106.8(3)
C10 C6 C1 128.4(4)
C7 C6 C1 124.5(3)
C10 C6 Fe1 68.3(2)
C7 C6 Fe1 67.93(19)
C1 C6 Fe1 133.6(2)
C6 C7 C8 107.7(4)
C6 C7 Fe1 71.6(2)
C8 C7 Fe1 68.5(2)
C6 C7 H7 126.2
C8 C7 H7 126.2
Fe1 C7 H7 125.3
C9 C8 C7 108.1(4)
C9 C8 Fe1 70.6(2)
C7 C8 Fe1 70.1(2)
C9 C8 H8 125.9
C7 C8 H8 125.9
Fe1 C8 H8 125.0
C8 C9 C10 108.2(4)
C8 C9 Fe1 69.1(2)
C10 C9 Fe1 70.1(2)
C8 C9 H9 125.9
C10 C9 H9 125.9
Fe1 C9 H9 126.5
C9 C10 C6 109.2(4)
C9 C10 Fe1 69.5(2)
C6 C10 Fe1 71.6(2)
C9 C10 H10 125.4
C6 C10 H10 125.4
Fe1 C10 H10 125.1
C12 C11 C15 108.8(4)
C12 C11 Fe1 70.5(2)
C15 C11 Fe1 70.0(2)
C12 C11 H11 125.6
C15 C11 H11 125.6
Fe1 C11 H11 125.4
C12 C13 C14 107.1(4)
C12 C13 Fe1 69.9(2)
C14 C13 Fe1 69.6(2)
C12 C13 H13 126.4
C14 C13 H13 126.4
Fe1 C13 H13 125.6
C15 C14 C13 108.7(4)
C15 C14 Fe1 70.4(2)
C13 C14 Fe1 69.6(2)
C15 C14 H14 125.6
C13 C14 H14 125.6
Fe1 C14 H14 126.0
C14 C15 C11 107.6(4)
C14 C15 Fe1 70.0(2)
C11 C15 Fe1 69.2(2)
C14 C15 H15 126.2
C11 C15 H15 126.2
Fe1 C15 H15 126.2
C17 C16 C20 106.0(3)
C17 C16 C2 131.3(3)
C20 C16 C2 122.4(3)
C17 C16 Fe2 69.0(2)
C20 C16 Fe2 66.81(17)
C2 C16 Fe2 133.2(3)
C16 C17 C18 109.6(3)
C16 C17 Fe2 71.0(2)
C18 C17 Fe2 69.2(2)
C16 C17 H17 125.2
C18 C17 H17 125.2
Fe2 C17 H17 126.1
C19 C18 C17 107.9(3)
C19 C18 Fe2 69.0(2)
C17 C18 Fe2 70.1(2)
C19 C18 H18 126.1
C17 C18 H18 126.1
Fe2 C18 H18 126.4
C18 C19 C20 107.9(3)
C18 C19 Fe2 70.6(2)
C20 C19 Fe2 68.84(19)
C18 C19 H19 126.1
C20 C19 H19 126.1
Fe2 C19 H19 126.1
C19 C20 C16 108.6(3)
C19 C20 Fe2 69.75(19)
C16 C20 Fe2 71.97(19)
C19 C20 H20 125.7
C16 C20 H20 125.7
Fe2 C20 H20 124.2
C22 C21 C25 107.7(4)
C22 C21 Fe2 69.9(2)
C25 C21 Fe2 69.5(2)
C22 C21 H21 126.1
C25 C21 H21 126.1
Fe2 C21 H21 126.0
C11 C12 C13 107.8(4)
C11 C12 Fe1 69.6(2)
C13 C12 Fe1 69.4(3)
C11 C12 H12 126.1
C13 C12 H12 126.1
Fe1 C12 H12 126.5
C21 C22 C23 108.1(4)
C21 C22 Fe2 69.8(2)
C23 C22 Fe2 69.6(2)
C21 C22 H22 125.9
C23 C22 H22 125.9
Fe2 C22 H22 126.3
C24 C23 C22 107.7(4)
C24 C23 Fe2 69.6(2)
C22 C23 Fe2 69.7(2)
C24 C23 H23 126.1
C22 C23 H23 126.1
Fe2 C23 H23 126.1
C23 C24 C25 109.0(3)
C23 C24 Fe2 70.2(2)
C25 C24 Fe2 70.0(2)
C23 C24 H24 125.5
C25 C24 H24 125.5
Fe2 C24 H24 125.8
C24 C25 C21 107.5(4)
C24 C25 Fe2 69.6(2)
C21 C25 Fe2 69.6(2)
C24 C25 H25 126.3
C21 C25 H25 126.3
Fe2 C25 H25 126.2
C30 C26 C27 106.2(3)
C30 C26 C3 121.3(3)
C27 C26 C3 132.2(3)
C30 C26 Fe3 68.3(2)
C27 C26 Fe3 69.56(19)
C3 C26 Fe3 131.6(3)
C28 C27 C26 109.1(3)
C28 C27 Fe3 69.4(2)
C26 C27 Fe3 69.57(19)
C28 C27 H27 125.5
C26 C27 H27 125.5
Fe3 C27 H27 127.1
C27 C28 C29 107.9(3)
C27 C28 Fe3 70.2(2)
C29 C28 Fe3 69.0(2)
C27 C28 H28 126.1
C29 C28 H28 126.1
Fe3 C28 H28 126.3
C30 C29 C28 107.6(3)
C30 C29 Fe3 69.2(2)
C28 C29 Fe3 70.0(2)
C30 C29 H29 126.2
C28 C29 H29 126.2
Fe3 C29 H29 126.2
C29 C30 C26 109.3(3)
C29 C30 Fe3 69.8(2)
C26 C30 Fe3 70.70(19)
C29 C30 H30 125.4
C26 C30 H30 125.4
Fe3 C30 H30 125.7
C35 C31 C32 107.2(4)
C35 C31 Fe3 69.0(2)
C32 C31 Fe3 69.8(2)
C35 C31 H31 126.4
C32 C31 H31 126.4
Fe3 C31 H31 126.4
C33 C32 C31 108.5(4)
C33 C32 Fe3 70.3(2)
C31 C32 Fe3 69.5(2)
C33 C32 H32 125.8
C31 C32 H32 125.8
Fe3 C32 H32 126.1
C32 C33 C34 108.2(4)
C32 C33 Fe3 69.8(2)
C34 C33 Fe3 69.0(2)
C32 C33 H33 125.9
C34 C33 H33 125.9
Fe3 C33 H33 126.9
C35 C34 C33 107.7(4)
C35 C34 Fe3 69.3(2)
C33 C34 Fe3 70.3(2)
C35 C34 H34 126.2
C33 C34 H34 126.2
Fe3 C34 H34 125.8
C34 C35 C31 108.4(4)
C34 C35 Fe3 70.0(2)
C31 C35 Fe3 70.2(2)
C34 C35 H35 125.8
C31 C35 H35 125.8
Fe3 C35 H35 125.6
C37 C36 C40 107.2(3)
C37 C36 C4 122.6(3)
C40 C36 C4 130.1(3)
C37 C36 Fe4 68.2(2)
C40 C36 Fe4 69.01(19)
C4 C36 Fe4 130.9(2)
C38 C37 C36 108.0(3)
C38 C37 Fe4 68.9(2)
C36 C37 Fe4 71.3(2)
C38 C37 H37 126.0
C36 C37 H37 126.0
Fe4 C37 H37 125.3
C39 C38 C37 108.6(3)
C39 C38 Fe4 70.2(2)
C37 C38 Fe4 70.0(2)
C39 C38 H38 125.7
C37 C38 H38 125.7
Fe4 C38 H38 125.7
C38 C39 C40 108.5(3)
C38 C39 Fe4 69.7(2)
C40 C39 Fe4 70.7(2)
C38 C39 H39 125.7
C40 C39 H39 125.7
Fe4 C39 H39 125.5
C39 C40 C36 107.7(3)
C39 C40 Fe4 68.5(2)
C36 C40 Fe4 70.53(19)
C39 C40 H40 126.2
C36 C40 H40 126.2
Fe4 C40 H40 126.4
C42 C41 C45 107.7(4)
C42 C41 Fe4 69.1(2)
C45 C41 Fe4 69.7(2)
C42 C41 H41 126.1
C45 C41 H41 126.1
Fe4 C41 H41 126.7
C43 C42 C41 108.2(4)
C43 C42 Fe4 70.0(2)
C41 C42 Fe4 70.3(2)
C43 C42 H42 125.9
C41 C42 H42 125.9
Fe4 C42 H42 125.4
C42 C43 C44 109.2(4)
C42 C43 Fe4 69.5(2)
C44 C43 Fe4 70.2(2)
C42 C43 H43 125.4
C44 C43 H43 125.4
Fe4 C43 H43 126.4
C43 C44 C45 106.5(4)
C43 C44 Fe4 69.1(2)
C45 C44 Fe4 69.2(2)
C43 C44 H44 126.8
C45 C44 H44 126.8
Fe4 C44 H44 126.5
C41 C45 C44 108.4(4)
C41 C45 Fe4 69.7(2)
C44 C45 Fe4 69.7(2)
C41 C45 H45 125.8
C44 C45 H45 125.8
Fe4 C45 H45 126.3
Cl1 C46 Cl3 112.7(3)
Cl1 C46 Cl2 109.7(3)
Cl3 C46 Cl2 110.2(3)
Cl1 C46 H46 108.0
Cl3 C46 H46 108.0
Cl2 C46 H46 108.0
Cl6 C47 Cl4 110.4(2)
Cl6 C47 Cl5 109.7(2)
Cl4 C47 Cl5 110.4(2)
Cl6 C47 H47 108.8
Cl4 C47 H47 108.8
Cl5 C47 H47 108.8
C4 N1 C1 109.5(3)
C4 N1 C5 123.2(3)
C1 N1 C5 126.9(3)
C8 Fe1 C11 154.4(2)
C8 Fe1 C13 104.44(17)
C11 Fe1 C13 67.77(18)
C8 Fe1 C14 123.44(16)
C11 Fe1 C14 67.51(17)
C13 Fe1 C14 40.82(19)
C8 Fe1 C9 40.3(2)
C11 Fe1 C9 165.08(19)
C13 Fe1 C9 117.80(19)
C14 Fe1 C9 106.93(17)
C8 Fe1 C15 160.96(17)
C11 Fe1 C15 40.74(16)
C13 Fe1 C15 67.92(17)
C14 Fe1 C15 39.62(15)
C9 Fe1 C15 126.30(18)
C8 Fe1 C7 41.47(15)
C11 Fe1 C7 121.23(16)
C13 Fe1 C7 123.84(19)
C14 Fe1 C7 161.31(17)
C9 Fe1 C7 68.54(17)
C15 Fe1 C7 157.18(16)
C8 Fe1 C12 118.4(2)
C11 Fe1 C12 39.87(17)
C13 Fe1 C12 40.7(2)
C14 Fe1 C12 68.05(18)
C9 Fe1 C12 152.70(19)
C15 Fe1 C12 67.91(16)
C7 Fe1 C12 107.17(17)
C8 Fe1 C10 68.09(18)
C11 Fe1 C10 129.38(16)
C13 Fe1 C10 153.82(19)
C14 Fe1 C10 121.02(18)
C9 Fe1 C10 40.39(16)
C15 Fe1 C10 110.63(17)
C7 Fe1 C10 68.07(17)
C12 Fe1 C10 165.08(18)
C8 Fe1 C6 68.54(14)
C11 Fe1 C6 111.22(15)
C13 Fe1 C6 162.45(19)
C14 Fe1 C6 156.39(17)
C9 Fe1 C6 67.94(15)
C15 Fe1 C6 123.64(16)
C7 Fe1 C6 40.45(15)
C12 Fe1 C6 127.24(17)
C10 Fe1 C6 40.18(15)
C20 Fe2 C19 41.41(14)
C20 Fe2 C24 118.89(15)
C19 Fe2 C24 103.57(15)
C20 Fe2 C25 105.12(17)
C19 Fe2 C25 120.03(16)
C24 Fe2 C25 40.42(16)
C20 Fe2 C21 123.57(18)
C19 Fe2 C21 158.36(19)
C24 Fe2 C21 68.24(16)
C25 Fe2 C21 40.96(18)
C20 Fe2 C23 154.55(13)
C19 Fe2 C23 119.15(15)
C24 Fe2 C23 40.13(16)
C25 Fe2 C23 68.04(17)
C21 Fe2 C23 68.25(17)
C20 Fe2 C18 68.75(16)
C19 Fe2 C18 40.45(15)
C24 Fe2 C18 121.10(15)
C25 Fe2 C18 156.43(15)
C21 Fe2 C18 160.85(18)
C23 Fe2 C18 107.21(16)
C20 Fe2 C22 161.52(16)
C19 Fe2 C22 156.97(16)
C24 Fe2 C22 67.95(15)
C25 Fe2 C22 68.20(18)
C21 Fe2 C22 40.29(18)
C23 Fe2 C22 40.75(14)
C18 Fe2 C22 124.26(18)
C20 Fe2 C17 68.24(15)
C19 Fe2 C17 68.24(14)
C24 Fe2 C17 159.40(16)
C25 Fe2 C17 160.07(15)
C21 Fe2 C17 125.95(15)
C23 Fe2 C17 125.99(16)
C18 Fe2 C17 40.64(14)
C22 Fe2 C17 111.87(16)
C20 Fe2 C16 41.22(13)
C19 Fe2 C16 69.15(14)
C24 Fe2 C16 156.71(16)
C25 Fe2 C16 122.82(15)
C21 Fe2 C16 110.05(15)
C23 Fe2 C16 162.67(15)
C18 Fe2 C16 68.41(14)
C22 Fe2 C16 126.82(14)
C17 Fe2 C16 40.00(14)
C35 Fe3 C30 105.03(16)
C35 Fe3 C34 40.67(17)
C30 Fe3 C34 120.92(16)
C35 Fe3 C29 119.29(16)
C30 Fe3 C29 40.93(14)
C34 Fe3 C29 104.95(16)
C35 Fe3 C31 40.82(17)
C30 Fe3 C31 121.12(15)
C34 Fe3 C31 68.53(17)
C29 Fe3 C31 155.95(16)
C35 Fe3 C32 68.37(16)
C30 Fe3 C32 158.63(15)
C34 Fe3 C32 68.13(17)
C29 Fe3 C32 160.18(15)
C31 Fe3 C32 40.75(16)
C35 Fe3 C28 156.12(16)
C30 Fe3 C28 68.74(15)
C34 Fe3 C28 121.36(16)
C29 Fe3 C28 41.02(14)
C31 Fe3 C28 161.99(16)
C32 Fe3 C28 125.44(16)
C35 Fe3 C33 68.22(17)
C30 Fe3 C33 158.36(16)
C34 Fe3 C33 40.71(17)
C29 Fe3 C33 122.94(16)
C31 Fe3 C33 68.05(16)
C32 Fe3 C33 39.94(16)
C28 Fe3 C33 108.65(16)
C35 Fe3 C27 160.61(15)
C30 Fe3 C27 68.35(14)
C34 Fe3 C27 158.44(15)
C29 Fe3 C27 68.44(14)
C31 Fe3 C27 125.74(15)
C32 Fe3 C27 110.80(15)
C28 Fe3 C27 40.37(13)
C33 Fe3 C27 124.48(16)
C35 Fe3 C26 122.32(14)
C30 Fe3 C26 41.03(13)
C34 Fe3 C26 158.00(15)
C29 Fe3 C26 69.24(14)
C31 Fe3 C26 107.69(15)
C32 Fe3 C26 124.07(15)
C28 Fe3 C26 68.96(14)
C33 Fe3 C26 159.87(15)
C27 Fe3 C26 40.87(13)
C38 Fe4 C42 120.85(17)
C38 Fe4 C39 40.18(15)
C42 Fe4 C39 157.32(17)
C38 Fe4 C43 103.20(16)
C42 Fe4 C43 40.48(17)
C39 Fe4 C43 121.58(17)
C38 Fe4 C37 41.07(14)
C42 Fe4 C37 105.12(16)
C39 Fe4 C37 68.43(15)
C43 Fe4 C37 117.40(16)
C38 Fe4 C45 155.37(16)
C42 Fe4 C45 68.37(17)
C39 Fe4 C45 123.40(16)
C43 Fe4 C45 68.20(17)
C37 Fe4 C45 163.49(17)
C38 Fe4 C41 159.40(16)
C42 Fe4 C41 40.67(18)
C39 Fe4 C41 160.20(16)
C43 Fe4 C41 68.14(18)
C37 Fe4 C41 124.81(16)
C45 Fe4 C41 40.59(17)
C38 Fe4 C44 117.53(17)
C42 Fe4 C44 68.72(17)
C39 Fe4 C44 106.43(16)
C43 Fe4 C44 40.64(17)
C37 Fe4 C44 152.50(17)
C45 Fe4 C44 41.06(18)
C41 Fe4 C44 68.84(18)
C38 Fe4 C40 68.20(15)
C42 Fe4 C40 158.88(16)
C39 Fe4 C40 40.87(14)
C43 Fe4 C40 160.58(16)
C37 Fe4 C40 68.30(15)
C45 Fe4 C40 112.01(16)
C41 Fe4 C40 125.59(16)
C44 Fe4 C40 126.46(16)
C38 Fe4 C36 68.36(14)
C42 Fe4 C36 121.70(15)
C39 Fe4 C36 68.35(14)
C43 Fe4 C36 154.37(15)
C37 Fe4 C36 40.50(14)
C45 Fe4 C36 128.94(16)
C41 Fe4 C36 110.94(16)
C44 Fe4 C36 164.81(16)
C40 Fe4 C36 40.46(13)

loop_
_geom_bond_atom_site_label_1
_geom_bond_atom_site_label_2
_geom_bond_distance
C1 N1 1.387(4)
C1 C2 1.391(5)
C1 C6 1.465(5)
C2 C3 1.442(5)
C2 C16 1.484(5)
C3 C4 1.381(4)
C3 C26 1.483(5)
C4 N1 1.362(4)
C4 C36 1.472(5)
C5 N1 1.473(4)
C6 C10 1.432(5)
C6 C7 1.440(5)
C6 Fe1 2.106(3)
C7 C8 1.449(5)
C7 Fe1 2.057(4)
C7 H7 0.9300
C8 C9 1.410(7)
C8 Fe1 2.035(4)
C8 H8 0.9300
C9 C10 1.421(6)
C9 Fe1 2.054(4)
C9 H9 0.9300
C10 Fe1 2.062(4)
C10 H10 0.9300
C11 C12 1.398(6)
C11 C15 1.427(6)
C11 Fe1 2.044(4)
C11 H11 0.9300
C13 C12 1.427(7)
C13 C14 1.430(7)
C13 Fe1 2.050(4)
C13 H13 0.9300
C14 C15 1.392(5)
C14 Fe1 2.050(4)
C14 H14 0.9300
C15 Fe1 2.055(4)
C15 H15 0.9300
C16 C17 1.419(5)
C16 C20 1.446(4)
C16 Fe2 2.087(3)
C17 C18 1.428(5)
C17 Fe2 2.062(4)
C17 H17 0.9300
C18 C19 1.411(5)
C18 Fe2 2.050(4)
C18 H18 0.9300
C19 C20 1.431(5)
C19 Fe2 2.030(4)
C19 H19 0.9300
C20 Fe2 2.018(3)
C20 H20 0.9300
C21 C22 1.412(6)
C21 C25 1.433(6)
C21 Fe2 2.048(4)
C21 H21 0.9300
C12 Fe1 2.057(5)
C12 H12 0.9300
C22 C23 1.428(5)
C22 Fe2 2.051(4)
C22 H22 0.9300
C23 C24 1.403(6)
C23 Fe2 2.049(3)
C23 H23 0.9300
C24 C25 1.412(6)
C24 Fe2 2.041(4)
C24 H24 0.9300
C25 Fe2 2.047(4)
C25 H25 0.9300
C26 C30 1.434(5)
C26 C27 1.440(4)
C26 Fe3 2.062(3)
C27 C28 1.419(5)
C27 Fe3 2.062(4)
C27 H27 0.9300
C28 C29 1.433(5)
C28 Fe3 2.051(4)
C28 H28 0.9300
C29 C30 1.422(5)
C29 Fe3 2.038(4)
C29 H29 0.9300
C30 Fe3 2.030(4)
C30 H30 0.9300
C31 C35 1.420(6)
C31 C32 1.425(6)
C31 Fe3 2.044(4)
C31 H31 0.9300
C32 C33 1.402(6)
C32 Fe3 2.048(4)
C32 H32 0.9300
C33 C34 1.423(6)
C33 Fe3 2.055(4)
C33 H33 0.9300
C34 C35 1.413(6)
C34 Fe3 2.037(4)
C34 H34 0.9300
C35 Fe3 2.028(4)
C35 H35 0.9300
C36 C37 1.430(5)
C36 C40 1.435(5)
C36 Fe4 2.085(3)
C37 C38 1.428(5)
C37 Fe4 2.043(4)
C37 H37 0.9300
C38 C39 1.396(5)
C38 Fe4 2.029(4)
C38 H38 0.9300
C39 C40 1.432(5)
C39 Fe4 2.036(4)
C39 H39 0.9300
C40 Fe4 2.065(4)
C40 H40 0.9300
C41 C42 1.418(6)
C41 C45 1.420(6)
C41 Fe4 2.048(4)
C41 H41 0.9300
C42 C43 1.408(6)
C42 Fe4 2.032(4)
C42 H42 0.9300
C43 C44 1.421(6)
C43 Fe4 2.039(4)
C43 H43 0.9300
C44 C45 1.438(6)
C44 Fe4 2.054(4)
C44 H44 0.9300
C45 Fe4 2.047(4)
C45 H45 0.9300
C46 Cl1 1.725(4)
C46 Cl3 1.739(5)
C46 Cl2 1.779(6)
C46 H46 0.9800
C47 Cl6 1.750(4)
C47 Cl4 1.755(4)
C47 Cl5 1.763(4)
C47 H47 0.9800

loop_
_geom_torsion_atom_site_label_1
_geom_torsion_atom_site_label_2
_geom_torsion_atom_site_label_3
_geom_torsion_atom_site_label_4
_geom_torsion
N1 C1 C2 C3 4.2(4)
C6 C1 C2 C3 179.1(4)
N1 C1 C2 C16 -172.2(3)
C6 C1 C2 C16 2.7(7)
C1 C2 C3 C4 -4.3(4)
C16 C2 C3 C4 172.3(3)
C1 C2 C3 C26 167.6(4)
C16 C2 C3 C26 -15.7(6)
C2 C3 C4 N1 2.8(4)
C26 C3 C4 N1 -170.1(3)
C2 C3 C4 C36 -175.1(3)
C26 C3 C4 C36 12.0(5)
N1 C1 C6 C10 47.6(5)
C2 C1 C6 C10 -126.7(4)
N1 C1 C6 C7 -139.8(4)
C2 C1 C6 C7 45.9(6)
N1 C1 C6 Fe1 -48.3(5)
C2 C1 C6 Fe1 137.4(4)
C10 C6 C7 C8 1.9(4)
C1 C6 C7 C8 -172.1(3)
Fe1 C6 C7 C8 59.2(2)
C10 C6 C7 Fe1 -57.3(2)
C1 C6 C7 Fe1 128.7(3)
C6 C7 C8 C9 -0.6(4)
Fe1 C7 C8 C9 60.6(3)
C6 C7 C8 Fe1 -61.2(2)
C7 C8 C9 C10 -0.9(4)
Fe1 C8 C9 C10 59.4(3)
C7 C8 C9 Fe1 -60.3(3)
C8 C9 C10 C6 2.1(4)
Fe1 C9 C10 C6 60.9(3)
C8 C9 C10 Fe1 -58.8(3)
C7 C6 C10 C9 -2.4(4)
C1 C6 C10 C9 171.2(3)
Fe1 C6 C10 C9 -59.6(3)
C7 C6 C10 Fe1 57.1(2)
C1 C6 C10 Fe1 -129.2(4)
C12 C13 C14 C15 0.5(5)
Fe1 C13 C14 C15 -59.7(3)
C12 C13 C14 Fe1 60.2(3)
C13 C14 C15 C11 0.0(4)
Fe1 C14 C15 C11 -59.2(3)
C13 C14 C15 Fe1 59.2(3)
C12 C11 C15 C14 -0.5(4)
Fe1 C11 C15 C14 59.7(3)
C12 C11 C15 Fe1 -60.2(3)
C1 C2 C16 C17 -55.6(6)
C3 C2 C16 C17 128.5(4)
C1 C2 C16 C20 131.7(4)
C3 C2 C16 C20 -44.1(5)
C1 C2 C16 Fe2 44.2(6)
C3 C2 C16 Fe2 -131.7(3)
C20 C16 C17 C18 1.9(4)
C2 C16 C17 C18 -171.6(4)
Fe2 C16 C17 C18 58.6(3)
C20 C16 C17 Fe2 -56.7(2)
C2 C16 C17 Fe2 129.7(4)
C16 C17 C18 C19 -0.8(4)
Fe2 C17 C18 C19 58.8(3)
C16 C17 C18 Fe2 -59.7(3)
C17 C18 C19 C20 -0.6(4)
Fe2 C18 C19 C20 58.9(2)
C17 C18 C19 Fe2 -59.5(3)
C18 C19 C20 C16 1.8(4)
Fe2 C19 C20 C16 61.8(2)
C18 C19 C20 Fe2 -60.0(3)
C17 C16 C20 C19 -2.3(4)
C2 C16 C20 C19 172.0(3)
Fe2 C16 C20 C19 -60.4(2)
C17 C16 C20 Fe2 58.1(2)
C2 C16 C20 Fe2 -127.6(3)
C15 C11 C12 C13 0.7(4)
Fe1 C11 C12 C13 -59.1(3)
C15 C11 C12 Fe1 59.8(3)
C14 C13 C12 C11 -0.8(4)
Fe1 C13 C12 C11 59.2(3)
C14 C13 C12 Fe1 -60.0(3)
C25 C21 C22 C23 0.2(4)
Fe2 C21 C22 C23 -59.2(3)
C25 C21 C22 Fe2 59.4(3)
C21 C22 C23 C24 -0.1(4)
Fe2 C22 C23 C24 -59.4(3)
C21 C22 C23 Fe2 59.3(3)
C22 C23 C24 C25 0.0(4)
Fe2 C23 C24 C25 -59.5(3)
C22 C23 C24 Fe2 59.5(3)
C23 C24 C25 C21 0.2(4)
Fe2 C24 C25 C21 -59.5(3)
C23 C24 C25 Fe2 59.7(3)
C22 C21 C25 C24 -0.2(5)
Fe2 C21 C25 C24 59.5(3)
C22 C21 C25 Fe2 -59.7(3)
C4 C3 C26 C30 40.5(5)
C2 C3 C26 C30 -130.4(4)
C4 C3 C26 C27 -131.8(4)
C2 C3 C26 C27 57.3(6)
C4 C3 C26 Fe3 128.2(3)
C2 C3 C26 Fe3 -42.7(5)
C30 C26 C27 C28 0.4(4)
C3 C26 C27 C28 173.5(4)
Fe3 C26 C27 C28 -58.3(3)
C30 C26 C27 Fe3 58.7(2)
C3 C26 C27 Fe3 -128.2(4)
C26 C27 C28 C29 -0.5(4)
Fe3 C27 C28 C29 -58.9(3)
C26 C27 C28 Fe3 58.4(2)
C27 C28 C29 C30 0.5(4)
Fe3 C28 C29 C30 -59.2(3)
C27 C28 C29 Fe3 59.7(3)
C28 C29 C30 C26 -0.2(4)
Fe3 C29 C30 C26 -59.9(2)
C28 C29 C30 Fe3 59.7(3)
C27 C26 C30 C29 -0.1(4)
C3 C26 C30 C29 -174.2(3)
Fe3 C26 C30 C29 59.4(3)
C27 C26 C30 Fe3 -59.5(2)
C3 C26 C30 Fe3 126.5(3)
C35 C31 C32 C33 0.6(4)
Fe3 C31 C32 C33 59.7(3)
C35 C31 C32 Fe3 -59.1(3)
C31 C32 C33 C34 -0.7(5)
Fe3 C32 C33 C34 58.4(3)
C31 C32 C33 Fe3 -59.2(3)
C32 C33 C34 C35 0.6(5)
Fe3 C33 C34 C35 59.5(3)
C32 C33 C34 Fe3 -58.9(3)
C33 C34 C35 C31 -0.2(5)
Fe3 C34 C35 C31 59.9(3)
C33 C34 C35 Fe3 -60.1(3)
C32 C31 C35 C34 -0.2(5)
Fe3 C31 C35 C34 -59.8(3)
C32 C31 C35 Fe3 59.6(3)
N1 C4 C36 C37 -142.1(4)
C3 C4 C36 C37 35.5(5)
N1 C4 C36 C40 42.4(6)
C3 C4 C36 C40 -140.0(4)
N1 C4 C36 Fe4 -53.8(5)
C3 C4 C36 Fe4 123.8(3)
C40 C36 C37 C38 1.3(4)
C4 C36 C37 C38 -175.1(3)
Fe4 C36 C37 C38 59.4(3)
C40 C36 C37 Fe4 -58.1(2)
C4 C36 C37 Fe4 125.5(3)
C36 C37 C38 C39 -1.2(4)
Fe4 C37 C38 C39 59.8(3)
C36 C37 C38 Fe4 -60.9(3)
C37 C38 C39 C40 0.6(4)
Fe4 C38 C39 C40 60.2(3)
C37 C38 C39 Fe4 -59.7(3)
C38 C39 C40 C36 0.3(4)
Fe4 C39 C40 C36 59.9(2)
C38 C39 C40 Fe4 -59.6(3)
C37 C36 C40 C39 -1.0(4)
C4 C36 C40 C39 175.0(4)
Fe4 C36 C40 C39 -58.6(3)
C37 C36 C40 Fe4 57.6(2)
C4 C36 C40 Fe4 -126.4(4)
C45 C41 C42 C43 -0.8(5)
Fe4 C41 C42 C43 -60.0(3)
C45 C41 C42 Fe4 59.2(3)
C41 C42 C43 C44 0.9(5)
Fe4 C42 C43 C44 -59.2(3)
C41 C42 C43 Fe4 60.1(3)
C42 C43 C44 C45 -0.7(5)
Fe4 C43 C44 C45 -59.4(3)
C42 C43 C44 Fe4 58.7(3)
C42 C41 C45 C44 0.4(5)
Fe4 C41 C45 C44 59.2(3)
C42 C41 C45 Fe4 -58.8(3)
C43 C44 C45 C41 0.2(5)
Fe4 C44 C45 C41 -59.2(3)
C43 C44 C45 Fe4 59.3(3)
C3 C4 N1 C1 -0.2(4)
C36 C4 N1 C1 177.7(3)
C3 C4 N1 C5 173.4(3)
C36 C4 N1 C5 -8.6(5)
C2 C1 N1 C4 -2.6(4)
C6 C1 N1 C4 -178.0(3)
C2 C1 N1 C5 -175.9(3)
C6 C1 N1 C5 8.7(6)
C9 C8 Fe1 C11 -175.3(3)
C7 C8 Fe1 C11 -56.7(5)
C9 C8 Fe1 C13 116.2(3)
C7 C8 Fe1 C13 -125.2(3)
C9 C8 Fe1 C14 76.2(3)
C7 C8 Fe1 C14 -165.2(3)
C7 C8 Fe1 C9 118.6(3)
C9 C8 Fe1 C15 52.5(6)
C7 C8 Fe1 C15 171.1(5)
C9 C8 Fe1 C7 -118.6(3)
C9 C8 Fe1 C12 157.5(2)
C7 C8 Fe1 C12 -83.9(3)
C9 C8 Fe1 C10 -37.4(2)
C7 C8 Fe1 C10 81.2(3)
C9 C8 Fe1 C6 -80.8(2)
C7 C8 Fe1 C6 37.8(2)
C12 C11 Fe1 C8 -38.8(5)
C15 C11 Fe1 C8 -158.2(3)
C12 C11 Fe1 C13 37.9(3)
C15 C11 Fe1 C13 -81.5(3)
C12 C11 Fe1 C14 82.2(3)
C15 C11 Fe1 C14 -37.2(2)
C12 C11 Fe1 C9 152.9(6)
C15 C11 Fe1 C9 33.5(7)
C12 C11 Fe1 C15 119.4(3)
C12 C11 Fe1 C7 -79.2(3)
C15 C11 Fe1 C7 161.4(2)
C15 C11 Fe1 C12 -119.4(3)
C12 C11 Fe1 C10 -165.3(3)
C15 C11 Fe1 C10 75.2(3)
C12 C11 Fe1 C6 -123.2(3)
C15 C11 Fe1 C6 117.4(2)
C12 C13 Fe1 C8 117.0(3)
C14 C13 Fe1 C8 -124.9(3)
C12 C13 Fe1 C11 -37.2(2)
C14 C13 Fe1 C11 80.8(3)
C12 C13 Fe1 C14 -118.0(4)
C12 C13 Fe1 C9 158.1(3)
C14 C13 Fe1 C9 -83.9(3)
C12 C13 Fe1 C15 -81.3(3)
C14 C13 Fe1 C15 36.7(2)
C12 C13 Fe1 C7 76.4(3)
C14 C13 Fe1 C7 -165.6(2)
C14 C13 Fe1 C12 118.0(4)
C12 C13 Fe1 C10 -173.4(3)
C14 C13 Fe1 C10 -55.4(5)
C12 C13 Fe1 C6 53.1(6)
C14 C13 Fe1 C6 171.1(5)
C15 C14 Fe1 C8 -168.2(3)
C13 C14 Fe1 C8 72.1(3)
C15 C14 Fe1 C11 38.2(2)
C13 C14 Fe1 C11 -81.6(3)
C15 C14 Fe1 C13 119.8(4)
C15 C14 Fe1 C9 -127.1(3)
C13 C14 Fe1 C9 113.2(3)
C13 C14 Fe1 C15 -119.8(4)
C15 C14 Fe1 C7 160.0(5)
C13 C14 Fe1 C7 40.3(7)
C15 C14 Fe1 C12 81.4(3)
C13 C14 Fe1 C12 -38.3(3)
C15 C14 Fe1 C10 -85.3(3)
C13 C14 Fe1 C10 154.9(3)
C15 C14 Fe1 C6 -53.6(5)
C13 C14 Fe1 C6 -173.3(4)
C10 C9 Fe1 C8 -119.6(3)
C8 C9 Fe1 C11 172.2(5)
C10 C9 Fe1 C11 52.5(7)
C8 C9 Fe1 C13 -79.3(3)
C10 C9 Fe1 C13 161.1(2)
C8 C9 Fe1 C14 -122.1(2)
C10 C9 Fe1 C14 118.3(3)
C8 C9 Fe1 C15 -161.3(2)
C10 C9 Fe1 C15 79.1(3)
C8 C9 Fe1 C7 38.7(2)
C10 C9 Fe1 C7 -81.0(3)
C8 C9 Fe1 C12 -47.3(5)
C10 C9 Fe1 C12 -166.9(3)
C8 C9 Fe1 C10 119.6(3)
C8 C9 Fe1 C6 82.4(2)
C10 C9 Fe1 C6 -37.3(2)
C14 C15 Fe1 C8 31.7(7)
C11 C15 Fe1 C8 150.6(5)
C14 C15 Fe1 C11 -118.9(4)
C14 C15 Fe1 C13 -37.8(3)
C11 C15 Fe1 C13 81.1(3)
C11 C15 Fe1 C14 118.9(4)
C14 C15 Fe1 C9 71.3(3)
C11 C15 Fe1 C9 -169.8(2)
C14 C15 Fe1 C7 -163.6(4)
C11 C15 Fe1 C7 -44.7(5)
C14 C15 Fe1 C12 -81.8(3)
C11 C15 Fe1 C12 37.1(2)
C14 C15 Fe1 C10 114.1(3)
C11 C15 Fe1 C10 -127.0(2)
C14 C15 Fe1 C6 157.2(3)
C11 C15 Fe1 C6 -83.9(3)
C6 C7 Fe1 C8 118.4(4)
C6 C7 Fe1 C11 -86.6(3)
C8 C7 Fe1 C11 155.0(3)
C6 C7 Fe1 C13 -169.4(2)
C8 C7 Fe1 C13 72.2(3)
C6 C7 Fe1 C14 160.0(5)
C8 C7 Fe1 C14 41.6(7)
C6 C7 Fe1 C9 80.7(3)
C8 C7 Fe1 C9 -37.6(3)
C6 C7 Fe1 C15 -54.2(5)
C8 C7 Fe1 C15 -172.5(4)
C6 C7 Fe1 C12 -127.9(2)
C8 C7 Fe1 C12 113.8(3)
C6 C7 Fe1 C10 37.1(2)
C8 C7 Fe1 C10 -81.3(3)
C8 C7 Fe1 C6 -118.4(4)
C11 C12 Fe1 C8 162.0(2)
C13 C12 Fe1 C8 -78.8(3)
C13 C12 Fe1 C11 119.2(4)
C11 C12 Fe1 C13 -119.2(4)
C11 C12 Fe1 C14 -80.7(3)
C13 C12 Fe1 C14 38.5(2)
C11 C12 Fe1 C9 -165.2(3)
C13 C12 Fe1 C9 -46.0(5)
C11 C12 Fe1 C15 -37.8(2)
C13 C12 Fe1 C15 81.4(3)
C11 C12 Fe1 C7 118.5(3)
C13 C12 Fe1 C7 -122.3(3)
C11 C12 Fe1 C10 49.5(7)
C13 C12 Fe1 C10 168.7(6)
C11 C12 Fe1 C6 78.4(3)
C13 C12 Fe1 C6 -162.4(2)
C9 C10 Fe1 C8 37.3(2)
C6 C10 Fe1 C8 -82.2(2)
C9 C10 Fe1 C11 -164.7(2)
C6 C10 Fe1 C11 75.8(3)
C9 C10 Fe1 C13 -40.6(5)
C6 C10 Fe1 C13 -160.2(3)
C9 C10 Fe1 C14 -79.5(3)
C6 C10 Fe1 C14 160.9(2)
C6 C10 Fe1 C9 -119.6(3)
C9 C10 Fe1 C15 -122.3(3)
C6 C10 Fe1 C15 118.2(2)
C9 C10 Fe1 C7 82.2(3)
C6 C10 Fe1 C7 -37.4(2)
C9 C10 Fe1 C12 156.3(6)
C6 C10 Fe1 C12 36.7(7)
C9 C10 Fe1 C6 119.6(3)
C10 C6 Fe1 C8 81.0(3)
C7 C6 Fe1 C8 -38.8(3)
C1 C6 Fe1 C8 -156.0(4)
C10 C6 Fe1 C11 -126.5(2)
C7 C6 Fe1 C11 113.7(2)
C1 C6 Fe1 C11 -3.6(4)
C10 C6 Fe1 C13 150.2(5)
C7 C6 Fe1 C13 30.5(6)
C1 C6 Fe1 C13 -86.8(7)
C10 C6 Fe1 C14 -44.4(5)
C7 C6 Fe1 C14 -164.1(4)
C1 C6 Fe1 C14 78.6(6)
C10 C6 Fe1 C9 37.4(2)
C7 C6 Fe1 C9 -82.3(3)
C1 C6 Fe1 C9 160.4(4)
C10 C6 Fe1 C15 -82.4(3)
C7 C6 Fe1 C15 157.8(2)
C1 C6 Fe1 C15 40.5(4)
C10 C6 Fe1 C7 119.8(3)
C1 C6 Fe1 C7 -117.3(5)
C10 C6 Fe1 C12 -168.9(2)
C7 C6 Fe1 C12 71.3(3)
C1 C6 Fe1 C12 -45.9(4)
C7 C6 Fe1 C10 -119.8(3)
C1 C6 Fe1 C10 122.9(5)
C16 C20 Fe2 C19 -118.6(3)
C19 C20 Fe2 C24 -77.3(3)
C16 C20 Fe2 C24 164.2(2)
C19 C20 Fe2 C25 -118.5(2)
C16 C20 Fe2 C25 122.9(2)
C19 C20 Fe2 C21 -159.1(2)
C16 C20 Fe2 C21 82.4(3)
C19 C20 Fe2 C23 -48.0(5)
C16 C20 Fe2 C23 -166.6(4)
C19 C20 Fe2 C18 37.5(2)
C16 C20 Fe2 C18 -81.1(2)
C19 C20 Fe2 C22 175.4(5)
C16 C20 Fe2 C22 56.8(6)
C19 C20 Fe2 C17 81.3(2)
C16 C20 Fe2 C17 -37.2(2)
C19 C20 Fe2 C16 118.6(3)
C18 C19 Fe2 C20 119.0(3)
C18 C19 Fe2 C24 -122.4(2)
C20 C19 Fe2 C24 118.5(2)
C18 C19 Fe2 C25 -162.5(2)
C20 C19 Fe2 C25 78.5(2)
C18 C19 Fe2 C21 172.8(4)
C20 C19 Fe2 C21 53.7(5)
C18 C19 Fe2 C23 -82.4(2)
C20 C19 Fe2 C23 158.5(2)
C20 C19 Fe2 C18 -119.0(3)
C18 C19 Fe2 C22 -57.2(5)
C20 C19 Fe2 C22 -176.3(4)
C18 C19 Fe2 C17 37.7(2)
C20 C19 Fe2 C17 -81.3(2)
C18 C19 Fe2 C16 80.8(2)
C20 C19 Fe2 C16 -38.3(2)
C23 C24 Fe2 C20 161.0(2)
C25 C24 Fe2 C20 -79.1(3)
C23 C24 Fe2 C19 119.4(2)
C25 C24 Fe2 C19 -120.7(3)
C23 C24 Fe2 C25 -119.9(3)
C23 C24 Fe2 C21 -81.6(3)
C25 C24 Fe2 C21 38.2(3)
C25 C24 Fe2 C23 119.9(3)
C23 C24 Fe2 C18 79.7(3)
C25 C24 Fe2 C18 -160.5(2)
C23 C24 Fe2 C22 -38.0(2)
C25 C24 Fe2 C22 81.8(3)
C23 C24 Fe2 C17 55.7(5)
C25 C24 Fe2 C17 175.5(4)
C23 C24 Fe2 C16 -172.0(3)
C25 C24 Fe2 C16 -52.1(5)
C24 C25 Fe2 C20 117.0(2)
C21 C25 Fe2 C20 -124.2(3)
C24 C25 Fe2 C19 74.9(3)
C21 C25 Fe2 C19 -166.4(2)
C21 C25 Fe2 C24 118.7(4)
C24 C25 Fe2 C21 -118.7(4)
C24 C25 Fe2 C23 -37.1(2)
C21 C25 Fe2 C23 81.7(3)
C24 C25 Fe2 C18 45.7(5)
C21 C25 Fe2 C18 164.4(4)
C24 C25 Fe2 C22 -81.1(3)
C21 C25 Fe2 C22 37.6(2)
C24 C25 Fe2 C17 -175.4(4)
C21 C25 Fe2 C17 -56.6(6)
C24 C25 Fe2 C16 158.2(2)
C21 C25 Fe2 C16 -83.1(3)
C22 C21 Fe2 C20 -167.8(2)
C25 C21 Fe2 C20 73.3(3)
C22 C21 Fe2 C19 152.4(4)
C25 C21 Fe2 C19 33.5(5)
C22 C21 Fe2 C24 81.1(3)
C25 C21 Fe2 C24 -37.7(2)
C22 C21 Fe2 C25 118.9(3)
C22 C21 Fe2 C23 37.8(2)
C25 C21 Fe2 C23 -81.1(2)
C22 C21 Fe2 C18 -42.0(6)
C25 C21 Fe2 C18 -160.9(4)
C25 C21 Fe2 C22 -118.9(3)
C22 C21 Fe2 C17 -81.7(3)
C25 C21 Fe2 C17 159.4(2)
C22 C21 Fe2 C16 -123.8(2)
C25 C21 Fe2 C16 117.4(2)
C24 C23 Fe2 C20 -41.6(5)
C22 C23 Fe2 C20 -160.5(4)
C24 C23 Fe2 C19 -75.8(3)
C22 C23 Fe2 C19 165.2(3)
C22 C23 Fe2 C24 -119.0(4)
C24 C23 Fe2 C25 37.3(2)
C22 C23 Fe2 C25 -81.6(3)
C24 C23 Fe2 C21 81.6(3)
C22 C23 Fe2 C21 -37.3(3)
C24 C23 Fe2 C18 -118.1(2)
C22 C23 Fe2 C18 122.9(3)
C24 C23 Fe2 C22 119.0(4)
C24 C23 Fe2 C17 -159.0(2)
C22 C23 Fe2 C17 82.1(3)
C24 C23 Fe2 C16 169.4(5)
C22 C23 Fe2 C16 50.4(6)
C19 C18 Fe2 C20 -38.3(2)
C17 C18 Fe2 C20 80.9(2)
C17 C18 Fe2 C19 119.3(3)
C19 C18 Fe2 C24 73.4(3)
C17 C18 Fe2 C24 -167.3(2)
C19 C18 Fe2 C25 40.6(5)
C17 C18 Fe2 C25 159.9(4)
C19 C18 Fe2 C21 -171.9(4)
C17 C18 Fe2 C21 -52.6(6)
C19 C18 Fe2 C23 115.0(2)
C17 C18 Fe2 C23 -125.7(2)
C19 C18 Fe2 C22 156.5(2)
C17 C18 Fe2 C22 -84.2(2)
C19 C18 Fe2 C17 -119.3(3)
C19 C18 Fe2 C16 -82.8(2)
C17 C18 Fe2 C16 36.5(2)
C21 C22 Fe2 C20 33.7(6)
C23 C22 Fe2 C20 153.1(5)
C21 C22 Fe2 C19 -154.1(4)
C23 C22 Fe2 C19 -34.7(5)
C21 C22 Fe2 C24 -81.9(3)
C23 C22 Fe2 C24 37.5(2)
C21 C22 Fe2 C25 -38.2(2)
C23 C22 Fe2 C25 81.2(3)
C23 C22 Fe2 C21 119.4(4)
C21 C22 Fe2 C23 -119.4(4)
C21 C22 Fe2 C18 164.6(2)
C23 C22 Fe2 C18 -76.0(3)
C21 C22 Fe2 C17 120.3(2)
C23 C22 Fe2 C17 -120.3(2)
C21 C22 Fe2 C16 77.3(3)
C23 C22 Fe2 C16 -163.3(2)
C16 C17 Fe2 C20 38.3(2)
C18 C17 Fe2 C20 -82.3(2)
C16 C17 Fe2 C19 83.1(2)
C18 C17 Fe2 C19 -37.5(2)
C16 C17 Fe2 C24 153.0(4)
C18 C17 Fe2 C24 32.3(5)
C16 C17 Fe2 C25 -35.6(5)
C18 C17 Fe2 C25 -156.2(4)
C16 C17 Fe2 C21 -78.2(3)
C18 C17 Fe2 C21 161.2(2)
C16 C17 Fe2 C23 -165.9(2)
C18 C17 Fe2 C23 73.5(3)
C16 C17 Fe2 C18 120.6(3)
C16 C17 Fe2 C22 -121.7(2)
C18 C17 Fe2 C22 117.6(2)
C18 C17 Fe2 C16 -120.6(3)
C17 C16 Fe2 C20 -119.0(3)
C2 C16 Fe2 C20 113.5(4)
C17 C16 Fe2 C19 -80.6(2)
C20 C16 Fe2 C19 38.4(2)
C2 C16 Fe2 C19 151.9(4)
C17 C16 Fe2 C24 -156.1(3)
C20 C16 Fe2 C24 -37.1(5)
C2 C16 Fe2 C24 76.4(5)
C17 C16 Fe2 C25 166.3(2)
C20 C16 Fe2 C25 -74.6(3)
C2 C16 Fe2 C25 38.8(4)
C17 C16 Fe2 C21 122.5(2)
C20 C16 Fe2 C21 -118.5(3)
C2 C16 Fe2 C21 -5.0(4)
C17 C16 Fe2 C23 41.4(6)
C20 C16 Fe2 C23 160.4(5)
C2 C16 Fe2 C23 -86.1(6)
C17 C16 Fe2 C18 -37.1(2)
C20 C16 Fe2 C18 82.0(2)
C2 C16 Fe2 C18 -164.6(4)
C17 C16 Fe2 C22 80.3(3)
C20 C16 Fe2 C22 -160.6(3)
C2 C16 Fe2 C22 -47.2(4)
C20 C16 Fe2 C17 119.0(3)
C2 C16 Fe2 C17 -127.5(4)
C34 C35 Fe3 C30 -120.3(2)
C31 C35 Fe3 C30 120.5(2)
C31 C35 Fe3 C34 -119.2(4)
C34 C35 Fe3 C29 -78.5(3)
C31 C35 Fe3 C29 162.2(2)
C34 C35 Fe3 C31 119.2(4)
C34 C35 Fe3 C32 81.2(3)
C31 C35 Fe3 C32 -38.0(2)
C34 C35 Fe3 C28 -49.0(5)
C31 C35 Fe3 C28 -168.2(3)
C34 C35 Fe3 C33 38.0(3)
C31 C35 Fe3 C33 -81.2(3)
C34 C35 Fe3 C27 172.6(4)
C31 C35 Fe3 C27 53.3(5)
C34 C35 Fe3 C26 -161.3(2)
C31 C35 Fe3 C26 79.5(3)
C29 C30 Fe3 C35 117.6(2)
C26 C30 Fe3 C35 -122.3(2)
C29 C30 Fe3 C34 76.6(3)
C26 C30 Fe3 C34 -163.3(2)
C26 C30 Fe3 C29 120.1(3)
C29 C30 Fe3 C31 158.7(2)
C26 C30 Fe3 C31 -81.2(2)
C29 C30 Fe3 C32 -173.6(4)
C26 C30 Fe3 C32 -53.5(5)
C29 C30 Fe3 C28 -38.1(2)
C26 C30 Fe3 C28 82.0(2)
C29 C30 Fe3 C33 49.0(5)
C26 C30 Fe3 C33 169.1(4)
C29 C30 Fe3 C27 -81.6(2)
C26 C30 Fe3 C27 38.44(19)
C29 C30 Fe3 C26 -120.1(3)
C33 C34 Fe3 C35 118.7(4)
C35 C34 Fe3 C30 76.5(3)
C33 C34 Fe3 C30 -164.8(2)
C35 C34 Fe3 C29 117.8(2)
C33 C34 Fe3 C29 -123.5(2)
C35 C34 Fe3 C31 -37.8(2)
C33 C34 Fe3 C31 80.9(3)
C35 C34 Fe3 C32 -81.8(3)
C33 C34 Fe3 C32 36.9(2)
C35 C34 Fe3 C28 159.0(2)
C33 C34 Fe3 C28 -82.3(3)
C35 C34 Fe3 C33 -118.7(4)
C35 C34 Fe3 C27 -173.3(4)
C33 C34 Fe3 C27 -54.6(5)
C35 C34 Fe3 C26 46.3(5)
C33 C34 Fe3 C26 165.0(4)
C30 C29 Fe3 C35 -78.9(3)
C28 C29 Fe3 C35 162.3(2)
C28 C29 Fe3 C30 -118.8(3)
C30 C29 Fe3 C34 -120.3(2)
C28 C29 Fe3 C34 120.9(2)
C30 C29 Fe3 C31 -49.6(5)
C28 C29 Fe3 C31 -168.4(4)
C30 C29 Fe3 C32 173.1(4)
C28 C29 Fe3 C32 54.3(5)
C30 C29 Fe3 C28 118.8(3)
C30 C29 Fe3 C33 -160.6(2)
C28 C29 Fe3 C33 80.5(3)
C30 C29 Fe3 C27 81.4(2)
C28 C29 Fe3 C27 -37.5(2)
C30 C29 Fe3 C26 37.4(2)
C28 C29 Fe3 C26 -81.4(2)
C32 C31 Fe3 C35 -118.6(3)
C35 C31 Fe3 C30 -76.4(3)
C32 C31 Fe3 C30 165.0(2)
C35 C31 Fe3 C34 37.7(2)
C32 C31 Fe3 C34 -81.0(3)
C35 C31 Fe3 C29 -40.7(5)
C32 C31 Fe3 C29 -159.4(4)
C35 C31 Fe3 C32 118.6(3)
C35 C31 Fe3 C28 164.5(5)
C32 C31 Fe3 C28 45.8(6)
C35 C31 Fe3 C33 81.6(3)
C32 C31 Fe3 C33 -37.0(2)
C35 C31 Fe3 C27 -160.8(2)
C32 C31 Fe3 C27 80.5(3)
C35 C31 Fe3 C26 -119.3(2)
C32 C31 Fe3 C26 122.1(2)
C33 C32 Fe3 C35 -81.5(3)
C31 C32 Fe3 C35 38.1(2)
C33 C32 Fe3 C30 -157.1(4)
C31 C32 Fe3 C30 -37.5(5)
C33 C32 Fe3 C34 -37.5(3)
C31 C32 Fe3 C34 82.1(3)
C33 C32 Fe3 C29 35.4(6)
C31 C32 Fe3 C29 155.0(4)
C33 C32 Fe3 C31 -119.6(3)
C33 C32 Fe3 C28 76.2(3)
C31 C32 Fe3 C28 -164.2(2)
C31 C32 Fe3 C33 119.6(3)
C33 C32 Fe3 C27 119.3(3)
C31 C32 Fe3 C27 -121.1(2)
C33 C32 Fe3 C26 163.3(2)
C31 C32 Fe3 C26 -77.1(3)
C27 C28 Fe3 C35 -160.1(3)
C29 C28 Fe3 C35 -41.0(5)
C27 C28 Fe3 C30 -81.2(2)
C29 C28 Fe3 C30 38.0(2)
C27 C28 Fe3 C34 164.7(2)
C29 C28 Fe3 C34 -76.1(3)
C27 C28 Fe3 C29 -119.2(3)
C27 C28 Fe3 C31 45.5(6)
C29 C28 Fe3 C31 164.7(5)
C27 C28 Fe3 C32 80.6(3)
C29 C28 Fe3 C32 -160.3(2)
C27 C28 Fe3 C33 121.7(2)
C29 C28 Fe3 C33 -119.1(2)
C29 C28 Fe3 C27 119.2(3)
C27 C28 Fe3 C26 -37.02(19)
C29 C28 Fe3 C26 82.2(2)
C32 C33 Fe3 C35 81.9(3)
C34 C33 Fe3 C35 -38.0(3)
C32 C33 Fe3 C30 157.4(4)
C34 C33 Fe3 C30 37.5(5)
C32 C33 Fe3 C34 119.9(4)
C32 C33 Fe3 C29 -166.5(2)
C34 C33 Fe3 C29 73.6(3)
C32 C33 Fe3 C31 37.7(2)
C34 C33 Fe3 C31 -82.2(3)
C34 C33 Fe3 C32 -119.9(4)
C32 C33 Fe3 C28 -123.4(3)
C34 C33 Fe3 C28 116.7(3)
C32 C33 Fe3 C27 -81.4(3)
C34 C33 Fe3 C27 158.7(2)
C32 C33 Fe3 C26 -43.8(6)
C34 C33 Fe3 C26 -163.7(4)
C28 C27 Fe3 C35 155.5(4)
C26 C27 Fe3 C35 34.7(5)
C28 C27 Fe3 C30 82.2(2)
C26 C27 Fe3 C30 -38.59(19)
C28 C27 Fe3 C34 -37.8(5)
C26 C27 Fe3 C34 -158.6(4)
C28 C27 Fe3 C29 38.0(2)
C26 C27 Fe3 C29 -82.8(2)
C28 C27 Fe3 C31 -164.2(2)
C26 C27 Fe3 C31 74.9(2)
C28 C27 Fe3 C32 -120.7(2)
C26 C27 Fe3 C32 118.5(2)
C26 C27 Fe3 C28 -120.8(3)
C28 C27 Fe3 C33 -77.9(3)
C26 C27 Fe3 C33 161.3(2)
C28 C27 Fe3 C26 120.8(3)
C30 C26 Fe3 C35 75.0(2)
C27 C26 Fe3 C35 -167.1(2)
C3 C26 Fe3 C35 -38.2(3)
C27 C26 Fe3 C30 118.0(3)
C3 C26 Fe3 C30 -113.2(4)
C30 C26 Fe3 C34 41.0(5)
C27 C26 Fe3 C34 159.0(4)
C3 C26 Fe3 C34 -72.1(5)
C30 C26 Fe3 C29 -37.3(2)
C27 C26 Fe3 C29 80.6(2)
C3 C26 Fe3 C29 -150.5(3)
C30 C26 Fe3 C31 117.4(2)
C27 C26 Fe3 C31 -124.6(2)
C3 C26 Fe3 C31 4.2(3)
C30 C26 Fe3 C32 159.3(2)
C27 C26 Fe3 C32 -82.7(2)
C3 C26 Fe3 C32 46.1(4)
C30 C26 Fe3 C28 -81.4(2)
C27 C26 Fe3 C28 36.6(2)
C3 C26 Fe3 C28 165.5(3)
C30 C26 Fe3 C33 -168.3(4)
C27 C26 Fe3 C33 -50.3(5)
C3 C26 Fe3 C33 78.6(5)
C30 C26 Fe3 C27 -118.0(3)
C3 C26 Fe3 C27 128.9(4)
C39 C38 Fe4 C42 163.4(2)
C37 C38 Fe4 C42 -77.1(3)
C37 C38 Fe4 C39 119.5(3)
C39 C38 Fe4 C43 123.8(2)
C37 C38 Fe4 C43 -116.8(2)
C39 C38 Fe4 C37 -119.5(3)
C39 C38 Fe4 C45 57.6(5)
C37 C38 Fe4 C45 177.1(4)
C39 C38 Fe4 C41 -173.8(4)
C37 C38 Fe4 C41 -54.3(5)
C39 C38 Fe4 C44 83.0(3)
C37 C38 Fe4 C44 -157.6(2)
C39 C38 Fe4 C40 -37.9(2)
C37 C38 Fe4 C40 81.5(2)
C39 C38 Fe4 C36 -81.6(2)
C37 C38 Fe4 C36 37.8(2)
C43 C42 Fe4 C38 -73.1(3)
C41 C42 Fe4 C38 167.9(2)
C43 C42 Fe4 C39 -44.6(5)
C41 C42 Fe4 C39 -163.6(4)
C41 C42 Fe4 C43 -118.9(4)
C43 C42 Fe4 C37 -114.7(2)
C41 C42 Fe4 C37 126.4(3)
C43 C42 Fe4 C45 81.3(3)
C41 C42 Fe4 C45 -37.6(3)
C43 C42 Fe4 C41 118.9(4)
C43 C42 Fe4 C44 37.1(2)
C41 C42 Fe4 C44 -81.9(3)
C43 C42 Fe4 C40 176.6(4)
C41 C42 Fe4 C40 57.7(5)
C43 C42 Fe4 C36 -155.3(2)
C41 C42 Fe4 C36 85.7(3)
C40 C39 Fe4 C38 -119.3(3)
C38 C39 Fe4 C42 -39.4(5)
C40 C39 Fe4 C42 -158.7(4)
C38 C39 Fe4 C43 -71.8(3)
C40 C39 Fe4 C43 168.9(2)
C38 C39 Fe4 C37 38.0(2)
C40 C39 Fe4 C37 -81.3(2)
C38 C39 Fe4 C45 -155.1(2)
C40 C39 Fe4 C45 85.6(3)
C38 C39 Fe4 C41 173.5(5)
C40 C39 Fe4 C41 54.3(6)
C38 C39 Fe4 C44 -113.4(2)
C40 C39 Fe4 C44 127.3(2)
C38 C39 Fe4 C40 119.3(3)
C38 C39 Fe4 C36 81.7(2)
C40 C39 Fe4 C36 -37.6(2)
C42 C43 Fe4 C38 122.4(2)
C44 C43 Fe4 C38 -117.1(3)
C44 C43 Fe4 C42 120.5(4)
C42 C43 Fe4 C39 161.5(2)
C44 C43 Fe4 C39 -78.1(3)
C42 C43 Fe4 C37 81.1(3)
C44 C43 Fe4 C37 -158.5(2)
C42 C43 Fe4 C45 -81.8(3)
C44 C43 Fe4 C45 38.7(3)
C42 C43 Fe4 C41 -37.9(3)
C44 C43 Fe4 C41 82.5(3)
C42 C43 Fe4 C44 -120.5(4)
C42 C43 Fe4 C40 -176.3(4)
C44 C43 Fe4 C40 -55.9(6)
C42 C43 Fe4 C36 55.2(5)
C44 C43 Fe4 C36 175.6(3)
C36 C37 Fe4 C38 118.6(3)
C38 C37 Fe4 C42 119.9(2)
C36 C37 Fe4 C42 -121.5(2)
C38 C37 Fe4 C39 -37.2(2)
C36 C37 Fe4 C39 81.5(2)
C38 C37 Fe4 C43 78.3(3)
C36 C37 Fe4 C43 -163.1(2)
C38 C37 Fe4 C45 -175.7(5)
C36 C37 Fe4 C45 -57.0(6)
C38 C37 Fe4 C41 159.6(2)
C36 C37 Fe4 C41 -81.7(3)
C38 C37 Fe4 C44 47.1(4)
C36 C37 Fe4 C44 165.7(3)
C38 C37 Fe4 C40 -81.3(2)
C36 C37 Fe4 C40 37.4(2)
C38 C37 Fe4 C36 -118.6(3)
C41 C45 Fe4 C38 155.0(4)
C44 C45 Fe4 C38 35.3(5)
C41 C45 Fe4 C42 37.7(3)
C44 C45 Fe4 C42 -82.0(3)
C41 C45 Fe4 C39 -164.3(2)
C44 C45 Fe4 C39 76.1(3)
C41 C45 Fe4 C43 81.4(3)
C44 C45 Fe4 C43 -38.3(3)
C41 C45 Fe4 C37 -31.8(7)
C44 C45 Fe4 C37 -151.5(5)
C44 C45 Fe4 C41 -119.7(4)
C41 C45 Fe4 C44 119.7(4)
C41 C45 Fe4 C40 -119.5(3)
C44 C45 Fe4 C40 120.8(3)
C41 C45 Fe4 C36 -76.3(3)
C44 C45 Fe4 C36 164.0(2)
C42 C41 Fe4 C38 -30.7(6)
C45 C41 Fe4 C38 -150.0(4)
C45 C41 Fe4 C42 -119.3(4)
C42 C41 Fe4 C39 161.2(4)
C45 C41 Fe4 C39 41.9(6)
C42 C41 Fe4 C43 37.7(2)
C45 C41 Fe4 C43 -81.6(3)
C42 C41 Fe4 C37 -71.2(3)
C45 C41 Fe4 C37 169.5(2)
C42 C41 Fe4 C45 119.3(4)
C42 C41 Fe4 C44 81.6(3)
C45 C41 Fe4 C44 -37.7(3)
C42 C41 Fe4 C40 -158.0(2)
C45 C41 Fe4 C40 82.7(3)
C42 C41 Fe4 C36 -114.7(2)
C45 C41 Fe4 C36 126.0(3)
C43 C44 Fe4 C38 77.8(3)
C45 C44 Fe4 C38 -164.2(2)
C43 C44 Fe4 C42 -36.9(3)
C45 C44 Fe4 C42 81.1(3)
C43 C44 Fe4 C39 119.7(3)
C45 C44 Fe4 C39 -122.4(3)
C45 C44 Fe4 C43 118.0(4)
C43 C44 Fe4 C37 44.9(5)
C45 C44 Fe4 C37 162.9(3)
C43 C44 Fe4 C45 -118.0(4)
C43 C44 Fe4 C41 -80.7(3)
C45 C44 Fe4 C41 37.3(2)
C43 C44 Fe4 C40 160.0(2)
C45 C44 Fe4 C40 -82.0(3)
C43 C44 Fe4 C36 -172.8(5)
C45 C44 Fe4 C36 -54.8(7)
C39 C40 Fe4 C38 37.3(2)
C36 C40 Fe4 C38 -81.8(2)
C39 C40 Fe4 C42 157.1(4)
C36 C40 Fe4 C42 38.1(5)
C36 C40 Fe4 C39 -119.1(3)
C39 C40 Fe4 C43 -29.5(5)
C36 C40 Fe4 C43 -148.5(4)
C39 C40 Fe4 C37 81.7(2)
C36 C40 Fe4 C37 -37.4(2)
C39 C40 Fe4 C45 -116.1(2)
C36 C40 Fe4 C45 124.8(2)
C39 C40 Fe4 C41 -160.2(2)
C36 C40 Fe4 C41 80.7(3)
C39 C40 Fe4 C44 -71.6(3)
C36 C40 Fe4 C44 169.4(2)
C39 C40 Fe4 C36 119.1(3)
C37 C36 Fe4 C38 -38.3(2)
C40 C36 Fe4 C38 81.3(2)
C4 C36 Fe4 C38 -153.2(4)
C37 C36 Fe4 C42 75.5(3)
C40 C36 Fe4 C42 -164.9(2)
C4 C36 Fe4 C42 -39.4(4)
C37 C36 Fe4 C39 -81.7(2)
C40 C36 Fe4 C39 38.0(2)
C4 C36 Fe4 C39 163.4(4)
C37 C36 Fe4 C43 36.7(4)
C40 C36 Fe4 C43 156.3(4)
C4 C36 Fe4 C43 -78.2(5)
C40 C36 Fe4 C37 119.7(3)
C4 C36 Fe4 C37 -114.9(4)
C37 C36 Fe4 C45 162.1(2)
C40 C36 Fe4 C45 -78.2(3)
C4 C36 Fe4 C45 47.3(4)
C37 C36 Fe4 C41 119.5(2)
C40 C36 Fe4 C41 -120.8(2)
C4 C36 Fe4 C41 4.7(4)
C37 C36 Fe4 C44 -154.2(6)
C40 C36 Fe4 C44 -34.5(7)
C4 C36 Fe4 C44 90.9(7)
C37 C36 Fe4 C40 -119.7(3)
C4 C36 Fe4 C40 125.4(4)
